data_9015732
loop_
_publ_author_name
'Armbruster, T.'

_publ_section_title
;
 Cation distribution in Mg, Mn-bearing babingtonite from Arvigo,
 Val Calanca, Grisons, Switzerland
;
_journal_name_full 'Schweizerische Mineralogische und Petrographische Mitteilungen'
_journal_page_first 279
_journal_page_last 284
_journal_volume 80
_journal_year 2000
_chemical_compound_source 'Westfield, Massachusetts, USA'
_chemical_formula_sum 'Al0.05 Ca2 Fe1.703 H Mg0.187 Mn0.06 O15 Si5'
_chemical_name_mineral Babingtonite
_space_group_IT_number 2
_symmetry_space_group_name_Hall '-P 1'
_symmetry_space_group_name_H-M 'P -1'
_cell_angle_alpha 86.12
_cell_angle_beta 93.86
_cell_angle_gamma 112.27
_cell_length_a 7.458
_cell_length_b 12.168
_cell_length_c 6.675
_cell_formula_units_Z 2
_cell_volume 558.710
_database_code_amcsd 0018476
_exptl_crystal_density_diffrn 3.364
_cod_original_cell_volume 558.711
_cod_original_formula_sum 'Ca2 Fe1.703 Mn.06 Mg.187 Al.05 Si5 H O15'
_cod_database_code 9015732

loop_
_space_group_symop_operation_xyz
x,y,z
-x,-y,-z

loop_
_atom_site_label
_atom_site_fract_x
_atom_site_fract_y
_atom_site_fract_z
_atom_site_occupancy
_atom_site_U_iso_or_equiv
Cal 0.16143 0.94182 0.85694 1.00000 0.01161
Ca2 0.28265 0.52040 0.69610 1.00000 0.00999
Fe1 0.05001 0.64361 0.93937 0.77800 0.00755
Mn1 0.05001 0.64361 0.93937 0.06000 0.00755
Mg1 0.05001 0.64361 0.93937 0.16200 0.00755
Fe2 0.18815 0.23539 0.81613 0.92500 0.00646
Mg2 0.18815 0.23539 0.81613 0.02500 0.00646
Al2 0.18815 0.23539 0.81613 0.05000 0.00646
Si1 0.76480 0.05306 0.65960 1.00000 0.00773
Si2 0.85280 0.31327 0.57490 1.00000 0.00709
Si3 0.63910 0.44505 0.79040 1.00000 0.00646
Si4 0.72660 0.71326 0.68960 1.00000 0.00697
Si5 0.50870 0.83522 0.89410 1.00000 0.00735
H1 0.80300 0.92000 0.48700 1.00000 0.04433
O1 0.78920 0.98720 0.46630 1.00000 0.01355
O2 0.95020 0.08030 0.81670 1.00000 0.00937
O3 0.73720 0.17080 0.56350 1.00000 0.01153
O4 0.02100 0.33820 0.75440 1.00000 0.00887
O5 0.07060 0.62050 0.63480 1.00000 0.01051
O6 0.69250 0.37030 0.62710 1.00000 0.00925
O7 0.41490 0.38450 0.84310 1.00000 0.00950
O8 0.79780 0.47510 0.97340 1.00000 0.00975
O9 0.64360 0.56850 0.66110 1.00000 0.00874
O10 0.88400 0.75480 0.87570 1.00000 0.00912
O11 0.19860 0.22110 0.52220 1.00000 0.01051
O12 0.53300 0.73690 0.74930 1.00000 0.00925
O13 0.28790 0.79750 0.94480 1.00000 0.01127
O14 0.33670 0.14270 0.91770 1.00000 0.01039
O15 0.57180 0.96740 0.77590 1.00000 0.01153

loop_
_cod_related_entry_id
_cod_related_entry_database
_cod_related_entry_code
1 AMCSD 0018476
